data_1501614
loop_
_publ_author_name
'Dominic Lalibert\'e'
'Thierry Maris'
'James D. Wuest'

_publ_section_title
;
 Molecular tectonics - Use of urethanes and ureas derived from
 tetraphenylmethane and tetraphenylsilane to build porous chiral
 hydrogenbonded networks
;
_journal_name_full 'Can. J. Chem.'
_journal_page_first 386
_journal_page_last 398
_journal_paper_doi 10.1139/v03-208
_journal_volume 82
_journal_year 2004
_chemical_compound_source 'Synthesized by the authors. See text'
_chemical_formula_sum 'C53 H80 N8 O16 y'
_chemical_formula_weight 1174.15
_chemical_name_systematic
; 
 ? 
;
_space_group_IT_number 114
_symmetry_cell_setting tetragonal
_symmetry_space_group_name_Hall 'P -4 2n'
_symmetry_space_group_name_H-M 'P -4 21 c'
_atom_sites_solution_hydrogens geom
_atom_sites_solution_primary direct
_atom_sites_solution_secondary difmap
_audit_creation_method SHELXL-97
_cell_angle_alpha 90.00
_cell_angle_beta 90.00
_cell_angle_gamma 90.00
_cell_formula_units_Z 4
_cell_length_a 17.281(2)
_cell_length_b 17.281(2)
_cell_length_c 20.591(2)
_cell_measurement_reflns_used 4821
_cell_measurement_temperature 223(2)
_cell_measurement_theta_max 47.60
_cell_measurement_theta_min 3.62
_cell_volume 6149.2(12)
_computing_cell_refinement 'SMART (Bruker, 1999)'
_computing_data_collection 'SAINT (Bruker, 1999)'
_computing_data_reduction 'SAINT (Bruker, 1999)'
_computing_molecular_graphics 'XP (Bruker, 1999)'
_computing_publication_material 'UdMX (local program)'
_computing_structure_refinement 'SHELXL97 (Sheldrick, 1997)'
_computing_structure_solution 'SHELXS97 (Sheldrick, 1997)'
_diffrn_ambient_temperature 223(2)
_diffrn_detector_area_resol_mean 5.5
_diffrn_measured_fraction_theta_full 0.995
_diffrn_measured_fraction_theta_max 0.995
_diffrn_measurement_device_type 'Bruker AXS Smart 2K/Platform'
_diffrn_measurement_method \w
_diffrn_radiation_monochromator graphite
_diffrn_radiation_source 'Sealed Tube'
_diffrn_radiation_type CuK\a
_diffrn_radiation_wavelength 1.54178
_diffrn_reflns_av_R_equivalents 0.022
_diffrn_reflns_av_sigmaI/netI 0.0380
_diffrn_reflns_limit_h_max 19
_diffrn_reflns_limit_h_min -19
_diffrn_reflns_limit_k_max 19
_diffrn_reflns_limit_k_min -19
_diffrn_reflns_limit_l_max 21
_diffrn_reflns_limit_l_min -23
_diffrn_reflns_number 31830
_diffrn_reflns_theta_full 61.88
_diffrn_reflns_theta_max 61.88
_diffrn_reflns_theta_min 3.34
_diffrn_standards_decay_% -5.91
_diffrn_standards_number 12
_exptl_absorpt_coefficient_mu 1.366
_exptl_absorpt_correction_T_max 1.0000
_exptl_absorpt_correction_T_min 0.7900
_exptl_absorpt_correction_type multi-scan
_exptl_absorpt_process_details 'Sadabs (Sheldrick,1996)'
_exptl_crystal_colour Colourless
_exptl_crystal_density_diffrn 1.242
_exptl_crystal_density_method 'not measured'
_exptl_crystal_description block
_exptl_crystal_F_000 2456
_exptl_crystal_size_max 0.20
_exptl_crystal_size_mid 0.15
_exptl_crystal_size_min 0.12
_refine_diff_density_max 0.310
_refine_diff_density_min -0.227
_refine_diff_density_rms 0.065
_refine_ls_abs_structure_details 'Flack H D (1983), Acta Cryst. A39, 876-881'
_refine_ls_abs_structure_Flack 0.14(10)
_refine_ls_extinction_method none
_refine_ls_goodness_of_fit_ref 1.249
_refine_ls_hydrogen_treatment constr
_refine_ls_matrix_type full
_refine_ls_number_parameters 347
_refine_ls_number_reflns 4715
_refine_ls_number_restraints 105
_refine_ls_restrained_S_all 1.280
_refine_ls_R_factor_all 0.1589
_refine_ls_R_factor_gt 0.0989
_refine_ls_shift/su_max 0.149
_refine_ls_shift/su_mean 0.032
_refine_ls_structure_factor_coef Fsqd
_refine_ls_weighting_details 'calc w=1/[\s^2^(Fo^2^)+(0.1200P)^2^+0.0000P] where P=(Fo^2^+2Fc^2^)/3'
_refine_ls_weighting_scheme calc
_refine_ls_wR_factor_gt 0.2505
_refine_ls_wR_factor_ref 0.2721
_reflns_number_gt 2226
_reflns_number_total 4715
_reflns_threshold_expression >2sigma(I)
_cod_data_source_file deposit.cif
_cod_data_source_block jiw642
_cod_original_cell_volume 6148.8(12)
_cod_original_sg_symbol_H-M P-421c
_cod_database_code 1501614

loop_
_symmetry_equiv_pos_as_xyz
'x, y, z'
'-x, -y, z'
'y, -x, -z'
'-y, x, -z'
'-x+1/2, y+1/2, -z+1/2'
'x+1/2, -y+1/2, -z+1/2'
'-y+1/2, -x+1/2, z+1/2'
'y+1/2, x+1/2, z+1/2'

loop_
_atom_site_label
_atom_site_type_symbol
_atom_site_fract_x
_atom_site_fract_y
_atom_site_fract_z
_atom_site_U_iso_or_equiv
_atom_site_adp_type
_atom_site_occupancy
_atom_site_symmetry_multiplicity
_atom_site_calc_flag
_atom_site_refinement_flags
_atom_site_disorder_assembly
_atom_site_disorder_group
C1 C 1.0000 0.0000 0.0000 0.091(3) Uani 1 4 d S . .
C2 C 1.0290(3) 0.0646(3) 0.0463(3) 0.0864(16) Uani 1 1 d . . .
C3 C 1.1060(3) 0.0914(4) 0.0480(4) 0.101(2) Uani 1 1 d . . .
H3 H 1.1419 0.0722 0.0178 0.121 Uiso 1 1 calc . . .
C4 C 1.1291(3) 0.1449(4) 0.0928(4) 0.0971(19) Uani 1 1 d . . .
H4 H 1.1805 0.1625 0.0918 0.117 Uiso 1 1 calc . . .
C5 C 1.0806(3) 0.1735(4) 0.1388(4) 0.0951(18) Uani 1 1 d . . .
C6 C 1.0031(3) 0.1482(4) 0.1381(3) 0.0969(17) Uani 1 1 d . . .
H6 H 0.9678 0.1680 0.1685 0.116 Uiso 1 1 calc . . .
C7 C 0.9793(3) 0.0951(3) 0.0935(3) 0.0896(17) Uani 1 1 d . . .
H7 H 0.9275 0.0783 0.0945 0.108 Uiso 1 1 calc . . .
C8 C 1.1713(4) 0.2520(4) 0.2049(4) 0.115(2) Uani 1 1 d . . .
N8 N 1.0987(3) 0.2271(3) 0.1877(3) 0.1032(16) Uani 1 1 d . . .
H8 H 1.0600 0.2464 0.2094 0.124 Uiso 1 1 calc . . .
N9 N 1.1702(3) 0.3025(4) 0.2547(3) 0.132(2) Uani 1 1 d . . .
H9A H 1.2133 0.3213 0.2697 0.159 Uiso 1 1 calc . . .
H9B H 1.1263 0.3164 0.2718 0.159 Uiso 1 1 calc . . .
O9 O 1.2303(2) 0.2299(3) 0.1785(3) 0.1349(18) Uani 1 1 d . . .
C10 C 1.0000 0.0000 0.5000 0.123(5) Uani 1 4 d S . .
C11 C 0.9694(3) 0.0627(3) 0.4532(4) 0.101(2) Uani 1 1 d . . .
C12 C 1.0193(3) 0.1034(4) 0.4146(4) 0.106(2) Uani 1 1 d . . .
H12 H 1.0724 0.0923 0.4179 0.127 Uiso 1 1 calc . . .
C13 C 0.9966(3) 0.1595(4) 0.3714(3) 0.0994(18) Uani 1 1 d . . .
H13 H 1.0338 0.1848 0.3457 0.119 Uiso 1 1 calc . . .
C14 C 0.9204(4) 0.1787(3) 0.3656(4) 0.0993(19) Uani 1 1 d . . .
C15 C 0.8665(3) 0.1359(4) 0.4038(4) 0.103(2) Uani 1 1 d . . .
H15 H 0.8133 0.1466 0.4007 0.123 Uiso 1 1 calc . . .
C16 C 0.8915(3) 0.0807(4) 0.4438(4) 0.112(2) Uani 1 1 d . . .
H16 H 0.8545 0.0522 0.4671 0.135 Uiso 1 1 calc . . .
C17 C 0.9251(4) 0.2875(4) 0.2875(3) 0.1005(19) Uani 1 1 d . . .
N18 N 0.8881(3) 0.2346(3) 0.3248(3) 0.1061(17) Uani 1 1 d . . .
H18 H 0.8378 0.2355 0.3230 0.127 Uiso 1 1 calc . . .
N19 N 0.8807(3) 0.3352(4) 0.2557(4) 0.155(3) Uani 1 1 d . . .
H19A H 0.9010 0.3696 0.2300 0.186 Uiso 1 1 calc . . .
H19B H 0.8307 0.3326 0.2601 0.186 Uiso 1 1 calc . . .
O19 O 0.9966(2) 0.2903(3) 0.2819(2) 0.1161(14) Uani 1 1 d . . .
y0A S 1.3040(4) 0.4605(5) 0.2445(5) 0.219(2) Uani 0.547(6) 1 d PU . 1
O20 O 1.3132(4) 0.3885(5) 0.2900(4) 0.199(3) Uani 1 1 d U A 1
C21 C 1.1077(7) 0.0060(6) 0.2600(5) 0.215(5) Uani 1 1 d U . 1
H21A H 1.1100 0.0469 0.2922 0.322 Uiso 1 1 calc R . 1
H21B H 1.0683 -0.0312 0.2723 0.322 Uiso 1 1 calc R . 1
H21C H 1.0950 0.0279 0.2180 0.322 Uiso 1 1 calc R . 1
C22 C 0.7641(10) -0.0373(9) 0.2243(8) 0.283(7) Uani 1 1 d U . 1
H22A H 0.7385 -0.0666 0.2582 0.424 Uiso 1 1 calc R . 1
H22B H 0.8036 -0.0691 0.2041 0.424 Uiso 1 1 calc R . 1
H22C H 0.7264 -0.0218 0.1919 0.424 Uiso 1 1 calc R . 1
y0B S 0.8247(5) 0.0360(6) 0.2027(6) 0.219(2) Uani 0.453(6) 1 d P . 2
O50 O 0.9331(11) 0.5392(12) 0.1856(11) 0.247(7) Uiso 0.50 1 d PD B 1
C51 C 0.963(2) 0.5912(14) 0.1399(18) 0.303(17) Uiso 0.50 1 d PD . 1
H51A H 0.9546 0.6463 0.1486 0.364 Uiso 0.50 1 calc PR . 1
H51B H 0.9566 0.5773 0.0941 0.364 Uiso 0.50 1 calc PR . 1
C52 C 0.9472(13) 0.4595(12) 0.1876(14) 0.182(8) Uiso 0.50 1 d PD . 1
H52A H 0.8999 0.4341 0.1721 0.218 Uiso 0.50 1 calc PR . 1
H52B H 0.9526 0.4455 0.2335 0.218 Uiso 0.50 1 calc PR . 1
O50' O 0.9456(15) 0.4963(19) 0.1308(13) 0.296(10) Uiso 0.50 1 d P . 2
C51' C 1.0396(13) 0.5663(13) 0.1448(12) 0.161(6) Uiso 0.50 1 d P . 2
C52' C 1.0422(18) 0.4860(19) 0.2410(14) 0.245(12) Uiso 0.50 1 d P . 2
C30 C 0.275(2) 0.2325(14) 0.3852(15) 0.246(16) Uiso 0.42(3) 1 d PD C 3
H30A H 0.2300 0.2652 0.3932 0.296 Uiso 0.33 1 calc PR C 3
H30B H 0.3009 0.2523 0.3461 0.296 Uiso 0.33 1 calc PR C 3
C31 C 0.3263(19) 0.2411(17) 0.4375(15) 0.201(13) Uiso 0.42(3) 1 d PD C 3
H31A H 0.3786 0.2312 0.4210 0.242 Uiso 0.33 1 calc PR C 3
H31B H 0.3247 0.2956 0.4506 0.242 Uiso 0.33 1 calc PR C 3
C32 C 0.317(2) 0.197(2) 0.4938(13) 0.25(2) Uiso 0.42(3) 1 d PD C 3
H32A H 0.2765 0.2184 0.5215 0.295 Uiso 0.33 1 calc PR C 3
H32B H 0.3657 0.1952 0.5187 0.295 Uiso 0.33 1 calc PR C 3
C33 C 0.297(2) 0.123(2) 0.472(2) 0.83(16) Uiso 0.42(3) 1 d PD C 3
H33A H 0.2871 0.0877 0.5078 0.995 Uiso 0.33 1 calc PR C 3
H33B H 0.3378 0.1012 0.4439 0.995 Uiso 0.33 1 calc PR C 3
C34 C 0.2298(13) 0.1380(16) 0.4361(10) 0.160(11) Uiso 0.42(3) 1 d PD C 3
H34A H 0.1965 0.0921 0.4362 0.192 Uiso 0.33 1 calc PR C 3
H34B H 0.2011 0.1807 0.4561 0.192 Uiso 0.33 1 calc PR C 3
C35 C 0.2498(15) 0.1573(15) 0.3725(9) 0.161(11) Uiso 0.42(3) 1 d PD C 3
H35A H 0.2052 0.1563 0.3431 0.193 Uiso 0.33 1 calc PR C 3
H35B H 0.2911 0.1242 0.3553 0.193 Uiso 0.33 1 calc PR C 3
C30' C 0.2402(10) 0.1881(11) 0.4004(9) 0.151(8) Uiso 0.58(3) 1 d PD C 4
H30C H 0.2011 0.2009 0.4332 0.181 Uiso 0.33 1 calc PR C 4
H30D H 0.2208 0.2032 0.3575 0.181 Uiso 0.33 1 calc PR C 4
C31' C 0.312(2) 0.225(2) 0.414(2) 0.38(3) Uiso 0.58(3) 1 d PD C 4
H31C H 0.3485 0.2121 0.3794 0.461 Uiso 0.33 1 calc PR C 4
H31D H 0.3041 0.2811 0.4129 0.461 Uiso 0.33 1 calc PR C 4
C32' C 0.3473(16) 0.2083(14) 0.4715(15) 0.217(11) Uiso 0.58(3) 1 d PD C 4
H32C H 0.3241 0.2398 0.5059 0.260 Uiso 0.33 1 calc PR C 4
H32D H 0.4022 0.2222 0.4686 0.260 Uiso 0.33 1 calc PR C 4
C33' C 0.3413(15) 0.1317(16) 0.4881(12) 0.260(13) Uiso 0.58(3) 1 d PD C 4
H33C H 0.3411 0.1275 0.5355 0.312 Uiso 0.33 1 calc PR C 4
H33D H 0.3873 0.1045 0.4722 0.312 Uiso 0.33 1 calc PR C 4
C34' C 0.2758(13) 0.0944(13) 0.4640(10) 0.200(10) Uiso 0.58(3) 1 d PD C 4
H34C H 0.2831 0.0385 0.4687 0.240 Uiso 0.33 1 calc PR C 4
H34D H 0.2314 0.1091 0.4908 0.240 Uiso 0.33 1 calc PR C 4
C35' C 0.2589(13) 0.1095(11) 0.4022(11) 0.195(10) Uiso 0.58(3) 1 d PD C 4
H35C H 0.2151 0.0780 0.3877 0.234 Uiso 0.33 1 calc PR C 4
H35D H 0.3035 0.0986 0.3742 0.234 Uiso 0.33 1 calc PR C 4
C40 C 1.1310(18) 0.3572(18) 0.0179(17) 0.240(12) Uiso 0.481(15) 1 d PD D 5
H40A H 1.1805 0.3456 -0.0031 0.288 Uiso 0.481(15) 1 calc PR D 5
H40B H 1.1369 0.3491 0.0647 0.288 Uiso 0.481(15) 1 calc PR D 5
C41 C 1.0743(19) 0.3089(15) -0.0061(15) 0.241(13) Uiso 0.481(15) 1 d PD D 5
H41A H 1.1004 0.2591 -0.0117 0.289 Uiso 0.481(15) 1 calc PR D 5
H41B H 1.0388 0.3018 0.0306 0.289 Uiso 0.481(15) 1 calc PR D 5
C42 C 1.028(2) 0.3146(18) -0.0579(16) 0.276(16) Uiso 0.481(15) 1 d PD D 5
H42A H 0.9737 0.3054 -0.0456 0.331 Uiso 0.481(15) 1 calc PR D 5
H42B H 1.0425 0.2769 -0.0912 0.331 Uiso 0.481(15) 1 calc PR D 5
C43 C 1.038(3) 0.391(2) -0.0811(17) 0.36(2) Uiso 0.481(15) 1 d PD D 5
H43A H 1.0859 0.3974 -0.1055 0.437 Uiso 0.481(15) 1 calc PR D 5
H43B H 0.9938 0.4083 -0.1077 0.437 Uiso 0.481(15) 1 calc PR D 5
C44 C 1.040(2) 0.4286(17) -0.0215(18) 0.285(17) Uiso 0.481(15) 1 d PD D 5
H44A H 1.0192 0.4810 -0.0270 0.342 Uiso 0.481(15) 1 calc PR D 5
H44B H 1.0057 0.4011 0.0087 0.342 Uiso 0.481(15) 1 calc PR D 5
C45 C 1.110(3) 0.4340(18) 0.006(3) 0.48(5) Uiso 0.481(15) 1 d PD D 5
H45A H 1.1085 0.4639 0.0462 0.572 Uiso 0.481(15) 1 calc PR D 5
H45B H 1.1473 0.4586 -0.0239 0.572 Uiso 0.481(15) 1 calc PR D 5
C40' C 1.173(3) 0.343(2) -0.0230(19) 0.33(2) Uiso 0.519(15) 1 d PD D 6
H40C H 1.1664 0.3097 0.0154 0.402 Uiso 0.519(15) 1 calc PR D 6
H40D H 1.2234 0.3301 -0.0425 0.402 Uiso 0.519(15) 1 calc PR D 6
C41' C 1.115(3) 0.3269(17) -0.0675(19) 0.34(2) Uiso 0.519(15) 1 d PD D 6
H41C H 1.1280 0.2770 -0.0873 0.404 Uiso 0.519(15) 1 calc PR D 6
H41D H 1.0678 0.3180 -0.0419 0.404 Uiso 0.519(15) 1 calc PR D 6
C42' C 1.0936(17) 0.3738(16) -0.1171(13) 0.231(12) Uiso 0.519(15) 1 d PD D 6
H42C H 1.0463 0.3553 -0.1384 0.277 Uiso 0.519(15) 1 calc PR D 6
H42D H 1.1349 0.3785 -0.1495 0.277 Uiso 0.519(15) 1 calc PR D 6
C43' C 1.0809(18) 0.4443(16) -0.0847(16) 0.271(15) Uiso 0.519(15) 1 d PD D 6
H43C H 1.0654 0.4854 -0.1148 0.325 Uiso 0.519(15) 1 calc PR D 6
H43D H 1.0420 0.4392 -0.0504 0.325 Uiso 0.519(15) 1 calc PR D 6
C44' C 1.1538(19) 0.4570(15) -0.0597(16) 0.290(17) Uiso 0.519(15) 1 d PD D 6
H44C H 1.1917 0.4430 -0.0931 0.348 Uiso 0.519(15) 1 calc PR D 6
H44D H 1.1593 0.5126 -0.0516 0.348 Uiso 0.519(15) 1 calc PR D 6
C45' C 1.173(3) 0.419(2) -0.0043(16) 0.33(2) Uiso 0.519(15) 1 d PD D 6
H45C H 1.1346 0.4283 0.0299 0.401 Uiso 0.519(15) 1 calc PR D 6
H45D H 1.2241 0.4351 0.0114 0.401 Uiso 0.519(15) 1 calc PR D 6

loop_
_atom_site_aniso_label
_atom_site_aniso_U_11
_atom_site_aniso_U_22
_atom_site_aniso_U_33
_atom_site_aniso_U_23
_atom_site_aniso_U_13
_atom_site_aniso_U_12
C1 0.078(4) 0.078(4) 0.118(9) 0.000 0.000 0.000
C2 0.075(4) 0.074(4) 0.110(4) 0.004(3) -0.013(4) 0.009(3)
C3 0.051(3) 0.106(4) 0.146(5) 0.011(4) 0.019(4) 0.002(3)
C4 0.054(3) 0.094(4) 0.144(5) -0.028(4) -0.006(4) -0.017(3)
C5 0.050(3) 0.091(4) 0.145(5) -0.021(4) 0.006(4) -0.011(3)
C6 0.061(3) 0.104(4) 0.126(5) -0.019(4) 0.007(4) 0.006(3)
C7 0.063(3) 0.085(4) 0.120(5) -0.007(4) 0.006(4) -0.006(3)
C8 0.064(4) 0.118(5) 0.162(7) -0.017(5) -0.005(5) -0.014(4)
N8 0.059(3) 0.100(4) 0.150(4) -0.014(4) 0.011(3) -0.010(2)
N9 0.074(3) 0.172(5) 0.151(5) -0.058(5) -0.015(3) -0.009(3)
O9 0.059(2) 0.150(4) 0.195(5) -0.060(4) 0.020(3) -0.010(3)
C10 0.062(4) 0.062(4) 0.243(16) 0.000 0.000 0.000
C11 0.049(3) 0.073(4) 0.182(6) -0.001(4) 0.008(4) 0.001(3)
C12 0.047(3) 0.093(4) 0.179(6) -0.012(5) 0.002(4) 0.011(3)
C13 0.060(4) 0.082(4) 0.156(5) 0.009(4) 0.008(4) 0.014(3)
C14 0.069(4) 0.077(4) 0.152(6) -0.008(4) -0.009(4) 0.000(3)
C15 0.062(3) 0.093(4) 0.154(6) -0.002(5) 0.010(4) -0.008(3)
C16 0.069(4) 0.074(4) 0.193(7) 0.031(4) 0.014(4) 0.001(3)
C17 0.070(4) 0.110(5) 0.121(5) -0.019(4) 0.009(4) 0.016(4)
N18 0.056(3) 0.097(3) 0.165(5) 0.025(4) 0.010(3) 0.003(3)
N19 0.066(3) 0.158(5) 0.242(8) 0.076(6) 0.002(4) 0.011(4)
O19 0.067(3) 0.138(3) 0.143(3) -0.004(3) 0.016(3) -0.015(2)
y0A 0.209(3) 0.208(3) 0.241(5) 0.003(4) 0.003(3) -0.017(3)
O20 0.192(4) 0.183(4) 0.222(5) -0.004(4) -0.012(4) -0.008(4)
C21 0.205(6) 0.218(6) 0.221(6) 0.005(5) 0.010(5) 0.019(5)
C22 0.272(8) 0.282(8) 0.295(8) -0.003(5) 0.015(5) -0.014(5)
y0B 0.209(3) 0.208(3) 0.241(5) 0.003(4) 0.003(3) -0.017(3)

loop_
_atom_type_symbol
_atom_type_description
_atom_type_scat_dispersion_real
_atom_type_scat_dispersion_imag
_atom_type_scat_source
C C 0.0181 0.0091 'International Tables Vol C Tables 4.2.6.8 and 6.1.1.4'
H H 0.0000 0.0000 'International Tables Vol C Tables 4.2.6.8 and 6.1.1.4'
N N 0.0311 0.0180 'International Tables Vol C Tables 4.2.6.8 and 6.1.1.4'
O O 0.0492 0.0322 'International Tables Vol C Tables 4.2.6.8 and 6.1.1.4'
S S 0.3331 0.5567 'International Tables Vol C Tables 4.2.6.8 and 6.1.1.4'

loop_
_geom_angle_atom_site_label_1
_geom_angle_atom_site_label_2
_geom_angle_atom_site_label_3
_geom_angle_site_symmetry_1
_geom_angle_site_symmetry_3
_geom_angle
_geom_angle_publ_flag
C2 C1 C2 . 4_645 112.2(2) y
C2 C1 C2 . 2_755 104.1(4) y
C2 C1 C2 4_645 2_755 112.2(2) y
C2 C1 C2 . 3_665 112.2(2) y
C2 C1 C2 4_645 3_665 104.1(4) y
C2 C1 C2 2_755 3_665 112.2(2) y
C7 C2 C3 . . 116.0(5) y
C7 C2 C1 . . 120.0(5) y
C3 C2 C1 . . 123.8(6) y
C4 C3 C2 . . 121.0(6) y
C4 C3 H3 . . 119.5 ?
C2 C3 H3 . . 119.5 ?
C5 C4 C3 . . 122.5(5) y
C5 C4 H4 . . 118.8 ?
C3 C4 H4 . . 118.7 ?
C4 C5 N8 . . 127.2(5) y
C4 C5 C6 . . 117.8(6) y
N8 C5 C6 . . 115.0(6) y
C7 C6 C5 . . 120.3(6) y
C7 C6 H6 . . 119.9 ?
C5 C6 H6 . . 119.9 ?
C6 C7 C2 . . 122.4(5) y
C6 C7 H7 . . 118.8 ?
C2 C7 H7 . . 118.8 ?
O9 C8 N9 . . 123.8(6) y
O9 C8 N8 . . 123.5(8) y
N9 C8 N8 . . 112.7(7) y
C8 N8 C5 . . 126.5(6) y
C8 N8 H8 . . 116.8 ?
C5 N8 H8 . . 116.7 ?
C8 N9 H9A . . 120 ?
C8 N9 H9B . . 120 ?
H9A N9 H9B . . 120 ?
C11 C10 C11 4_646 3_666 102.7(5) y
C11 C10 C11 4_646 . 113.0(3) y
C11 C10 C11 3_666 . 113.0(3) y
C11 C10 C11 4_646 2_755 113.0(3) y
C11 C10 C11 3_666 2_755 113.0(3) y
C11 C10 C11 . 2_755 102.7(5) y
C12 C11 C16 . . 114.3(6) y
C12 C11 C10 . . 120.6(5) y
C16 C11 C10 . . 125.0(6) y
C11 C12 C13 . . 124.1(5) y
C11 C12 H12 . . 118 ?
C13 C12 H12 . . 118 ?
C14 C13 C12 . . 120.3(6) y
C14 C13 H13 . . 119.8 ?
C12 C13 H13 . . 119.9 ?
C13 C14 N18 . . 127.3(6) y
C13 C14 C15 . . 117.2(6) y
N18 C14 C15 . . 115.5(5) y
C16 C15 C14 . . 120.0(6) y
C16 C15 H15 . . 120 ?
C14 C15 H15 . . 120 ?
C15 C16 C11 . . 124.0(6) y
C15 C16 H16 . . 118 ?
C11 C16 H16 . . 118 ?
O19 C17 N19 . . 121.0(7) y
O19 C17 N18 . . 123.3(7) y
N19 C17 N18 . . 115.7(6) y
C17 N18 C14 . . 128.3(5) y
C17 N18 H18 . . 115.8 ?
C14 N18 H18 . . 115.8 ?
C17 N19 H19A . . 120 ?
C17 N19 H19B . . 120 ?
H19A N19 H19B . . 120 ?
O20 y0A C22 . 6 117.0(8) y
O20 y0A C21 . 5_755 107.8(7) y
C22 y0A C21 6 5_755 91.4(8) y
y0A C21 H21A 5_745 . 109.5 ?
y0A C21 H21B 5_745 . 109.5 ?
H21A C21 H21B . . 109.5 ?
y0A C21 H21C 5_745 . 109.5 ?
H21A C21 H21C . . 109.5 ?
H21B C21 H21C . . 109.5 ?
y0A C22 H22A 6_455 . 109.5 ?
y0A C22 H22B 6_455 . 109.5 ?
H22A C22 H22B . . 109.5 ?
y0A C22 H22C 6_455 . 109.4 ?
H22A C22 H22C . . 109.5 ?
H22B C22 H22C . . 109.5 ?
C52 O50 C51 . . 125.9(7) y
O50 C51 C52 . 2_765 71.40(16) y
O50 C51 H51A . . 116.3 ?
C52 C51 H51A 2_765 . 116.4 ?
O50 C51 H51B . . 116.5 ?
C52 C51 H51B 2_765 . 116.5 ?
H51A C51 H51B . . 113.4 ?
O50 C52 C51 . 2_765 123(2) y
O50 C52 H52A . . 106.5 ?
C51 C52 H52A 2_765 . 106.5 ?
O50 C52 H52B . . 106.8 ?
C51 C52 H52B 2_765 . 106.7 ?
H52A C52 H52B . . 106.5 ?
C35 C30 C31 . . 116(2) y
C35 C30 H30A . . 108.3 ?
C31 C30 H30A . . 108.4 ?
C35 C30 H30B . . 108.1 ?
C31 C30 H30B . . 108.1 ?
H30A C30 H30B . . 107.4 ?
C32 C31 C30 . . 121(2) y
C32 C31 H31A . . 107.1 ?
C30 C31 H31A . . 107.3 ?
C32 C31 H31B . . 107.1 ?
C30 C31 H31B . . 107 ?
H31A C31 H31B . . 106.8 ?
C31 C32 C33 . . 105(2) y
C31 C32 H32A . . 110.8 ?
C33 C32 H32A . . 110.9 ?
C31 C32 H32B . . 110.8 ?
C33 C32 H32B . . 110.8 ?
H32A C32 H32B . . 108.9 ?
C32 C33 C34 . . 102(2) y
C32 C33 H33A . . 111.3 ?
C34 C33 H33A . . 111.3 ?
C32 C33 H33B . . 111.4 ?
C34 C33 H33B . . 111.4 ?
H33A C33 H33B . . 109.2 ?
C35 C34 C33 . . 109(3) y
C35 C34 H34A . . 109.9 ?
C33 C34 H34A . . 109.8 ?
C35 C34 H34B . . 109.8 ?
C33 C34 H34B . . 109.9 ?
H34A C34 H34B . . 108.3 ?
C34 C35 C30 . . 97.20(18) y
C34 C35 H35A . . 112.3 ?
C30 C35 H35A . . 112.3 ?
C34 C35 H35B . . 112.2 ?
C30 C35 H35B . . 112.4 ?
H35A C35 H35B . . 109.9 ?
C35' C30' C31' . . 103.00(19) y
C35' C30' H30C . . 111.2 ?
C31' C30' H30C . . 111.1 ?
C35' C30' H30D . . 111.2 ?
C31' C30' H30D . . 111.1 ?
H30C C30' H30D . . 109.1 ?
C32' C31' C30' . . 118(2) y
C32' C31' H31C . . 107.8 ?
C30' C31' H31C . . 107.8 ?
C32' C31' H31D . . 107.8 ?
C30' C31' H31D . . 107.8 ?
H31C C31' H31D . . 107.1 ?
C31' C32' C33' . . 113(2) y
C31' C32' H32C . . 109.1 ?
C33' C32' H32C . . 109 ?
C31' C32' H32D . . 109 ?
C33' C32' H32D . . 109 ?
H32C C32' H32D . . 107.8 ?
C32' C33' C34' . . 115(2) y
C32' C33' H33C . . 108.6 ?
C34' C33' H33C . . 108.6 ?
C32' C33' H33D . . 108.6 ?
C34' C33' H33D . . 108.5 ?
H33C C33' H33D . . 107.5 ?
C35' C34' C33' . . 115.40(19) y
C35' C34' H34C . . 108.4 ?
C33' C34' H34C . . 108.4 ?
C35' C34' H34D . . 108.5 ?
C33' C34' H34D . . 108.4 ?
H34C C34' H34D . . 107.5 ?
C34' C35' C30' . . 105.40(17) y
C34' C35' H35C . . 110.6 ?
C30' C35' H35C . . 110.6 ?
C34' C35' H35D . . 110.7 ?
C30' C35' H35D . . 110.7 ?
H35C C35' H35D . . 108.8 ?
C41 C40 C45 . . 109(2) y
C41 C40 H40A . . 109.7 ?
C45 C40 H40A . . 109.9 ?
C41 C40 H40B . . 109.8 ?
C45 C40 H40B . . 109.8 ?
H40A C40 H40B . . 108.3 ?
C42 C41 C40 . . 132(2) y
C42 C41 H41A . . 104.3 ?
C40 C41 H41A . . 104.4 ?
C42 C41 H41B . . 104.2 ?
C40 C41 H41B . . 104.2 ?
H41A C41 H41B . . 105.6 ?
C41 C42 C43 . . 105(2) y
C41 C42 H42A . . 110.7 ?
C43 C42 H42A . . 110.6 ?
C41 C42 H42B . . 110.7 ?
C43 C42 H42B . . 110.7 ?
H42A C42 H42B . . 108.8 ?
C44 C43 C42 . . 98(2) y
C44 C43 H43A . . 112.2 ?
C42 C43 H43A . . 112.1 ?
C44 C43 H43B . . 112.1 ?
C42 C43 H43B . . 112.2 ?
H43A C43 H43B . . 109.8 ?
C45 C44 C43 . . 115(3) y
C45 C44 H44A . . 108.4 ?
C43 C44 H44A . . 108.5 ?
C45 C44 H44B . . 108.4 ?
C43 C44 H44B . . 108.5 ?
H44A C44 H44B . . 107.5 ?
C44 C45 C40 . . 104(2) y
C44 C45 H45A . . 111.1 ?
C40 C45 H45A . . 111 ?
C44 C45 H45B . . 110.9 ?
C40 C45 H45B . . 110.9 ?
H45A C45 H45B . . 109 ?
C45' C40' C41' . . 112(2) y
C45' C40' H40C . . 109.4 ?
C41' C40' H40C . . 109.4 ?
C45' C40' H40D . . 109.1 ?
C41' C40' H40D . . 109.2 ?
H40C C40' H40D . . 108 ?
C42' C41' C40' . . 125(3) y
C42' C41' H41C . . 106 ?
C40' C41' H41C . . 106 ?
C42' C41' H41D . . 106.2 ?
C40' C41' H41D . . 105.9 ?
H41C C41' H41D . . 106.3 ?
C41' C42' C43' . . 102(2) y
C41' C42' H42C . . 111.3 ?
C43' C42' H42C . . 111.4 ?
C41' C42' H42D . . 111.6 ?
C43' C42' H42D . . 111.4 ?
H42C C42' H42D . . 109.3 ?
C44' C43' C42' . . 100(2) y
C44' C43' H43C . . 111.8 ?
C42' C43' H43C . . 111.8 ?
C44' C43' H43D . . 111.7 ?
C42' C43' H43D . . 111.8 ?
H43C C43' H43D . . 109.5 ?
C45' C44' C43' . . 117(3) y
C45' C44' H44C . . 107.9 ?
C43' C44' H44C . . 107.9 ?
C45' C44' H44D . . 108 ?
C43' C44' H44D . . 107.9 ?
H44C C44' H44D . . 107.2 ?
C44' C45' C40' . . 103(2) y
C44' C45' H45C . . 111.1 ?
C40' C45' H45C . . 111 ?
C44' C45' H45D . . 111.1 ?
C40' C45' H45D . . 111.3 ?
H45C C45' H45D . . 109.1 ?

loop_
_geom_bond_atom_site_label_1
_geom_bond_atom_site_label_2
_geom_bond_site_symmetry_2
_geom_bond_distance
_geom_bond_publ_flag
C1 C2 . 1.551(6) y
C1 C2 4_645 1.551(6) y
C1 C2 2_755 1.551(6) y
C1 C2 3_665 1.551(6) y
C2 C7 . 1.400(7) y
C2 C3 . 1.409(8) y
C3 C4 . 1.366(8) y
C3 H3 . 0.9397 ?
C4 C5 . 1.357(8) y
C4 H4 . 0.9401 ?
C5 N8 . 1.404(7) y
C5 C6 . 1.409(8) y
C6 C7 . 1.361(8) y
C6 H6 . 0.9399 ?
C7 H7 . 0.9398 ?
C8 O9 . 1.218(8) y
C8 N9 . 1.346(9) y
C8 N8 . 1.374(8) y
N8 H8 . 0.8698 ?
N9 H9a . 0.8698 ?
N9 H9b . 0.8701 ?
C10 C11 4_646 1.543(6) y
C10 C11 3_666 1.543(6) y
C10 C11 . 1.543(6) y
C10 C11 2_755 1.543(6) y
C11 C12 . 1.367(8) y
C11 C16 . 1.395(8) y
C12 C13 . 1.373(9) y
C12 H12 . 0.9402 ?
C13 C14 . 1.363(8) y
C13 H13 . 0.9402 ?
C14 N18 . 1.397(8) y
C14 C15 . 1.426(8) y
C15 C16 . 1.332(8) y
C15 H15 . 0.9402 ?
C16 H16 . 0.9402 ?
C17 O19 . 1.243(7) y
C17 N19 . 1.303(8) y
C17 N18 . 1.354(8) y
N18 H18 . 0.87 ?
N19 H19a . 0.8698 ?
N19 H19b . 0.8701 ?
y0a O20 . 1.567(11) y
y0a C22 6 1.628(16) y
y0a C21 5_755 1.718(12) y
C21 y0a 5_745 1.718(12) y
C21 H21a . 0.97 ?
C21 H21b . 0.97 ?
C21 H21c . 0.97 ?
C22 y0a 6_455 1.628(16) y
C22 H22a . 0.97 ?
C22 H22b . 0.97 ?
C22 H22c . 0.97 ?
O50 C52 . 1.399(5) y
O50 C51 . 1.403(5) y
C51 C52 2_765 2.03(4) y
C51 H51a . 0.98 ?
C51 H51b . 0.98 ?
C52 C51 2_765 2.03(4) y
C52 H52a . 0.98 ?
C52 H52b . 0.98 ?
O50' C51' 2_765 1.15(3) y
C51' O50' 2_765 1.15(3) y
C52' C52' 2_765 1.54(6) y
C30 C35 . 1.399(5) y
C30 C31 . 1.399(5) y
C30 H30a . 0.98 ?
C30 H30b . 0.98 ?
C31 C32 . 1.397(5) y
C31 H31a . 0.98 ?
C31 H31b . 0.98 ?
C32 C33 . 1.400(5) y
C32 H32a . 0.98 ?
C32 H32b . 0.98 ?
C33 C34 . 1.400(5) y
C33 H33a . 0.98 ?
C33 H33b . 0.98 ?
C34 C35 . 1.396(5) y
C34 H34a . 0.98 ?
C34 H34b . 0.98 ?
C35 H35a . 0.98 ?
C35 H35b . 0.98 ?
C30' C35' . 1.398(16) y
C30' C31' . 1.431(19) y
C30' H30c . 0.98 ?
C30' H30d . 0.98 ?
C31' C32' . 1.353(18) y
C31' H31c . 0.98 ?
C31' H31d . 0.98 ?
C32' C33' . 1.371(18) y
C32' H32c . 0.98 ?
C32' H32d . 0.98 ?
C33' C34' . 1.393(18) y
C33' H33c . 0.98 ?
C33' H33d . 0.98 ?
C34' C35' . 1.330(16) y
C34' H34c . 0.98 ?
C34' H34d . 0.98 ?
C35' H35c . 0.98 ?
C35' H35d . 0.98 ?
C40 C41 . 1.378(17) y
C40 C45 . 1.396(19) y
C40 H40a . 0.98 ?
C40 H40b . 0.98 ?
C41 C42 . 1.340(18) y
C41 H41a . 0.98 ?
C41 H41b . 0.98 ?
C42 C43 . 1.418(19) y
C42 H42a . 0.98 ?
C42 H42b . 0.98 ?
C43 C44 . 1.389(19) y
C43 H43a . 0.98 ?
C43 H43b . 0.98 ?
C44 C45 . 1.346(19) y
C44 H44a . 0.98 ?
C44 H44b . 0.98 ?
C45 H45a . 0.98 ?
C45 H45b . 0.98 ?
C40' C45' . 1.376(19) y
C40' C41' . 1.392(18) y
C40' H40c . 0.98 ?
C40' H40d . 0.98 ?
C41' C42' . 1.355(19) y
C41' H41c . 0.98 ?
C41' H41d . 0.98 ?
C42' C43' . 1.406(18) y
C42' H42c . 0.98 ?
C42' H42d . 0.98 ?
C43' C44' . 1.378(18) y
C43' H43c . 0.98 ?
C43' H43d . 0.98 ?
C44' C45' . 1.357(18) y
C44' H44c . 0.98 ?
C44' H44d . 0.98 ?
C45' H45c . 0.98 ?
C45' H45d . 0.98 ?
